data_7706132
loop_
_publ_author_name
'Kobylarczyk, Jedrzej'
'Liberka, Michal'
'Stanek, Jan J.'
'Sieklucka, Barbara'
'Podgajny, Robert'

_publ_section_title
;
 Tuning of the phase transition between site selective SCO and
 intermetallic ET in trimetallic magnetic cyanido-bridged clusters.
;
_journal_issue 47
_journal_name_full 'Dalton transactions (Cambridge, England : 2003)'
_journal_page_first 17321
_journal_page_last 17330
_journal_paper_doi 10.1039/d0dt03340e
_journal_volume 49
_journal_year 2020
_chemical_formula_moiety 'C72 H96 Fe9 N48 O24 Re5 W1, 10(C H3 O H)'
_chemical_formula_sum 'C82 H136 Fe9 N48 O34 Re4 W2'
_chemical_formula_weight 3953.53
_space_group_crystal_system monoclinic
_space_group_IT_number 15
_space_group_name_Hall '-C 2yc'
_space_group_name_H-M_alt 'C 1 2/c 1'
_atom_sites_solution_hydrogens mixed
_atom_sites_solution_primary dual
_audit_creation_date 2020-10-23
_audit_creation_method
;
Olex2 1.3
(compiled 2020.07.31 svn.rc2a77460 for OlexSys, GUI svn.r6145)
;
_audit_update_record
;
2020-10-23 deposited with the CCDC.	2020-11-02 downloaded from the CCDC.
;
_cell_angle_alpha 90
_cell_angle_beta 114.2590(10)
_cell_angle_gamma 90
_cell_formula_units_Z 4
_cell_length_a 28.7382(11)
_cell_length_b 18.9574(7)
_cell_length_c 32.1517(12)
_cell_measurement_reflns_used 9911
_cell_measurement_temperature 100
_cell_measurement_theta_max 25.66
_cell_measurement_theta_min 2.47
_cell_volume 15969.6(10)
_computing_cell_refinement 'SAINT V8.40A (Bruker Nano, Inc., 2019)'
_computing_data_collection 'Bruker APEX3 Bruker-AXS'
_computing_data_reduction 'SAINT V8.40A (Bruker Nano, Inc., 2019)'
_computing_molecular_graphics 'Olex2 1.3 (Dolomanov et al., 2009)'
_computing_publication_material 'Olex2 1.3 (Dolomanov et al., 2009)'
_computing_structure_refinement 'SHELXL 2018/3 (Sheldrick, 2015)'
_computing_structure_solution 'SHELXT 2014/5 (Sheldrick, 2014)'
_diffrn_ambient_temperature 100.0
_diffrn_measured_fraction_theta_full 0.999
_diffrn_measured_fraction_theta_max 0.999
_diffrn_measurement_device_type 'Bruker APEX-II CCD'
_diffrn_measurement_method '\f and \w scans'
_diffrn_radiation_type MoK\a
_diffrn_radiation_wavelength 0.71073
_diffrn_reflns_av_R_equivalents 0.0852
_diffrn_reflns_av_unetI/netI 0.0545
_diffrn_reflns_Laue_measured_fraction_full 0.999
_diffrn_reflns_Laue_measured_fraction_max 0.999
_diffrn_reflns_limit_h_max 34
_diffrn_reflns_limit_h_min -34
_diffrn_reflns_limit_k_max 22
_diffrn_reflns_limit_k_min -22
_diffrn_reflns_limit_l_max 38
_diffrn_reflns_limit_l_min -38
_diffrn_reflns_number 74084
_diffrn_reflns_point_group_measured_fraction_full 0.999
_diffrn_reflns_point_group_measured_fraction_max 0.999
_diffrn_reflns_theta_full 25.027
_diffrn_reflns_theta_max 25.027
_diffrn_reflns_theta_min 2.397
_diffrn_source_current 22.0
_diffrn_source_power 0.99
_diffrn_source_voltage 45.0
_diffrn_standards_number 0
_exptl_absorpt_coefficient_mu 5.312
_exptl_absorpt_correction_T_max 0.7453
_exptl_absorpt_correction_T_min 0.5698
_exptl_absorpt_correction_type multi-scan
_exptl_absorpt_process_details
'SADABS-2016/2 (Bruker,2016/2) was used for absorption correction. wR2(int) was 0.0876 before and 0.0621 after correction. The Ratio of minimum to maximum transmission is 0.7645. The \l/2 correction factor is Not present.'
_exptl_crystal_colour yellow
_exptl_crystal_colour_primary yellow
_exptl_crystal_density_diffrn 1.644
_exptl_crystal_description block
_exptl_crystal_F_000 7672
_exptl_crystal_size_max 0.28
_exptl_crystal_size_mid 0.21
_exptl_crystal_size_min 0.11
_refine_diff_density_max 1.990
_refine_diff_density_min -1.249
_refine_diff_density_rms 0.164
_refine_ls_extinction_method none
_refine_ls_goodness_of_fit_ref 1.035
_refine_ls_hydrogen_treatment mixed
_refine_ls_matrix_type full
_refine_ls_number_parameters 929
_refine_ls_number_reflns 14106
_refine_ls_number_restraints 137
_refine_ls_restrained_S_all 1.044
_refine_ls_R_factor_all 0.0743
_refine_ls_R_factor_gt 0.0451
_refine_ls_shift/su_max 0.002
_refine_ls_shift/su_mean 0.000
_refine_ls_structure_factor_coef Fsqd
_refine_ls_weighting_details 'w=1/[\s^2^(Fo^2^)+(0.0431P)^2^+214.9948P] where P=(Fo^2^+2Fc^2^)/3'
_refine_ls_weighting_scheme calc
_refine_ls_wR_factor_gt 0.0973
_refine_ls_wR_factor_ref 0.1095
_reflns_Friedel_coverage 0.000
_reflns_number_gt 10436
_reflns_number_total 14106
_reflns_threshold_expression 'I > 2\s(I)'
_cod_data_source_file d0dt03340e2.cif
_cod_data_source_block 2LT
_cod_database_code 7706132
_shelx_shelxl_version_number 2018/3
_shelx_space_group_comment
;
The symmetry employed for this shelxl refinement is uniquely defined
by the following loop, which should always be used as a source of
symmetry information in preference to the above space-group names.
They are only intended as comments.
;
_shelx_estimated_absorpt_t_max 0.593
_shelx_estimated_absorpt_t_min 0.318
_olex2_refinement_description
;
1. Fixed Uiso
 At 1.5 times of:
  All C(H,H,H) groups, All C(H,H,H,H,H,H) groups, All O(H) groups, All O(H,H)
  groups
2. Shared sites
{Re2, W2}
{Re1, W1}
{Re3, W3}
3. Restrained distances
 C4S-O4S
 1.4 with sigma of 0.02
 O4M-C4N
 1.4 with sigma of 0.02
 O4M-H4MA
 0.85 with sigma of 0.01
 C8S-O8S
 1.4 with sigma of 0.02
 C4M-O4M
 1.42 with sigma of 0.01
 C9S-O9S
 1.4 with sigma of 0.02
 O10S-C10S
 1.4 with sigma of 0.02
 H4M-O4M
 0.84 with sigma of 0.02
 C13S-O13S
 1.4 with sigma of 0.02
 O9M-C9N
 1.4 with sigma of 0.02
 C9M-O9M
 1.4 with sigma of 0.02
 O12S-C12S
 1.4 with sigma of 0.02
 O5S-C5S
 1.4 with sigma of 0.02
 C2SB-O2S
 1.4 with sigma of 0.02
 C2SA-O2S
 1.4 with sigma of 0.02
 C11S-O11S
 1.4 with sigma of 0.02
 O10M-H10M
 0.85 with sigma of 0.01
 O11M-H11M
 0.85 with sigma of 0.01
 O3M-H3M
 0.85 with sigma of 0.01
 O2M-H2M
 0.85 with sigma of 0.01
 O1M-H1M
 0.85 with sigma of 0.01
 O8M-H8M
 0.85 with sigma of 0.01
 O9M-H9MA
 0.85 with sigma of 0.01
 O9M-H9M
 0.85 with sigma of 0.01
 O6M-H6M
 0.85 with sigma of 0.01
 O5M-H5M
 0.85 with sigma of 0.01
 O12M-H12M
 0.87 with sigma of 0.01
 O7M-H7M
 0.87 with sigma of 0.01
 H12A-O12M
 0.84 with sigma of 0.02
 H7MA-O7M
 0.84 with sigma of 0.02
 C12N-O12M
 1.42 with sigma of 0.01
 C4N-H4MA
 1.894104 with sigma of 0.02
 Fe3-H4MA
 2.73971 with sigma of 0.02
 H4M-C4M
 1.86 with sigma of 0.04
 C10M-H10M
 1.903513 with sigma of 0.02
 Fe5-H10M
 2.690873 with sigma of 0.02
 C11M-H11M
 1.873632 with sigma of 0.02
 Fe5-H11M
 2.728945 with sigma of 0.02
 C3M-H3M
 1.885775 with sigma of 0.02
 Fe2-H3M
 2.687549 with sigma of 0.02
 C2M-H2M
 1.947626 with sigma of 0.02
 Fe2-H2M
 2.768706 with sigma of 0.02
 C1M-H1M
 1.900063 with sigma of 0.02
 Fe2-H1M
 2.736806 with sigma of 0.02
 C8M-H8M
 1.881479 with sigma of 0.02
 C9M-H9MA
 1.904114 with sigma of 0.02
 C9N-H9M
 1.904665 with sigma of 0.02
 C6M-H6M
 1.876474 with sigma of 0.02
 C12M-H12M
 1.899358 with sigma of 0.02
 Fe5-H12M
 2.69495 with sigma of 0.02
 C7M-H7M
 1.940082 with sigma of 0.02
 Fe4-H8M
 2.699578 with sigma of 0.02
 Fe4-H9MA
 2.786874 with sigma of 0.02
 Fe4-H9M
 2.633951 with sigma of 0.02
 Fe4-H7M
 2.766293 with sigma of 0.02
 Fe3-H6M
 2.66175 with sigma of 0.02
 Fe3-H5M
 2.681262 with sigma of 0.02
 Fe4-H7MA
 2.76 with sigma of 0.04
 Fe3-H4M
 2.76 with sigma of 0.04
 H7MA-C7N
 1.87 with sigma of 0.04
4. Rigid bond restraints
 O5M, C5M
 with sigma for 1-2 distances of 0.01 and sigma for 1-3 distances of 0.01
5. Uiso/Uaniso restraints and constraints
O9M \\sim C9M \\sim C9N: within 3A with sigma of 0.02 and sigma for terminal
atoms of 0.04 within 3A
O7M \\sim C7N: within 3A with sigma of 0.02 and sigma for terminal atoms of
0.04 within 3A
Uanis(C4M) \\sim Ueq: with sigma of 0.1 and sigma for terminal atoms of 0.02
Uanis(C6M) \\sim Ueq: with sigma of 0.1 and sigma for terminal atoms of 0.02
Uanis(N8) \\sim Ueq: with sigma of 0.1 and sigma for terminal atoms of 0.01
Uanis(C8) \\sim Ueq: with sigma of 0.01 and sigma for terminal atoms of 0.2
Uanis(N7) \\sim Ueq: with sigma of 0.1 and sigma for terminal atoms of 0.02
Uanis(C7) \\sim Ueq: with sigma of 0.02 and sigma for terminal atoms of 0.2
Uanis(O5M) \\sim Ueq: with sigma of 0.01 and sigma for terminal atoms of 0.2
Uanis(C12N) \\sim Ueq: with sigma of 0.1 and sigma for terminal atoms of 0.02
Uanis(C12M) \\sim Ueq: with sigma of 0.1 and sigma for terminal atoms of 0.02
Uanis(Re2) = Uanis(W2)
Uanis(Re1) = Uanis(W1)
Uanis(Re3) = Uanis(W3)
6. Others
 Fixed Sof: Re1(0.66667) Re2(0.66667) Re3(0.66667) W1(0.33333) W2(0.33333)
 W3(0.33333) H4MA(0.5) H7M(0.55) H9M(0.5) H9MA(0.5) H12M(0.5) C4M(0.5)
 H4MB(0.5) H4MC(0.5) H4MD(0.5) H4M(0.5) H7MA(0.45) H12A(0.5) C7M(0.55)
 H7MB(0.55) H7MC(0.55) H7MD(0.55) C9M(0.5) H9MB(0.5) H9MC(0.5) H9MD(0.5)
 C12M(0.5) H12B(0.5) H12C(0.5) H12D(0.5) C4N(0.5) H4NA(0.5) H4NB(0.5) H4NC(0.5)
 C7N(0.45) H7NA(0.45) H7NB(0.45) H7NC(0.45) C9N(0.5) H9NA(0.5) H9NB(0.5)
 H9NC(0.5) C12N(0.5) H12E(0.5) H12F(0.5) H12G(0.5) O1S(0.75) C1SA(0.5)
 C1SB(0.25) O2S(0.5) C2SA(0.25) C2SB(0.25) O3S(0.25) C3S(0.25) O4S(0.5)
 C4S(0.5) O5S(0.25) C5S(0.25) O6S(0.5) C6S(0.5) O7S(0.25) C7S(0.25) O8S(0.25)
 C8S(0.25) O9S(0.25) C9S(0.25) O10S(0.5) C10S(0.5) O11S(0.25) C11S(0.25)
 O12S(0.25) C12S(0.25) O13S(0.5) C13S(0.5)
7.a Idealised Me refined as rotating group:
 C1M(H1MA,H1MB,H1MC), C2M(H2MA,H2MB,H2MC), C3M(H3MA,H3MB,H3MC), C4M(H4MB,H4MC,
 H4MD), C5M(H5MA,H5MB,H5MC), C6M(H6MA,H6MB,H6MC), C7M(H7MB,H7MC,H7MD), C8M(H8MA,
 H8MB,H8MC), C9M(H9MB,H9MC,H9MD), C10M(H10A,H10B,H10C), C11M(H11A,H11B,H11C),
 C12M(H12B,H12C,H12D), C4N(H4NA,H4NB,H4NC), C7N(H7NA,H7NB,H7NC), C9N(H9NA,H9NB,
 H9NC), C12N(H12E,H12F,H12G)
;
_olex2_submission_special_instructions 'No special instructions were received'

loop_
_space_group_symop_operation_xyz
'x, y, z'
'-x, y, -z+1/2'
'x+1/2, y+1/2, z'
'-x+1/2, y+1/2, -z+1/2'
'-x, -y, -z'
'x, -y, z-1/2'
'-x+1/2, -y+1/2, -z'
'x+1/2, -y+1/2, z-1/2'

loop_
_atom_site_label
_atom_site_type_symbol
_atom_site_fract_x
_atom_site_fract_y
_atom_site_fract_z
_atom_site_U_iso_or_equiv
_atom_site_adp_type
_atom_site_occupancy
_atom_site_site_symmetry_order
_atom_site_calc_flag
_atom_site_refinement_flags_posn
_atom_site_refinement_flags_adp
_atom_site_refinement_flags_occupancy
_atom_site_disorder_assembly
_atom_site_disorder_group
Re1 Re 0.44186(2) 0.44468(2) 0.12626(2) 0.03088(10) Uani 0.6667 1 d . . P A 1
Re2 Re 0.58178(2) 0.82966(2) 0.37848(2) 0.02959(10) Uani 0.6667 1 d . . P B 1
Re3 Re 0.67391(2) 0.65467(2) 0.23568(2) 0.02450(9) Uani 0.6667 1 d . . P C 1
W1 W 0.44186(2) 0.44468(2) 0.12626(2) 0.03088(10) Uani 0.3333 1 d . . P A 2
W2 W 0.58178(2) 0.82966(2) 0.37848(2) 0.02959(10) Uani 0.3333 1 d . . P B 2
W3 W 0.67391(2) 0.65467(2) 0.23568(2) 0.02450(9) Uani 0.3333 1 d . . P C 2
Fe1 Fe 0.500000 0.64261(8) 0.250000 0.0149(3) Uani 1 2 d S T P . .
Fe2 Fe 0.60587(5) 0.91831(7) 0.22998(5) 0.0349(3) Uani 1 1 d D . . . .
Fe3 Fe 0.47322(5) 0.65238(8) 0.43334(4) 0.0425(4) Uani 1 1 d D . . . .
Fe4 Fe 0.71765(5) 0.61830(7) 0.41229(4) 0.0352(3) Uani 1 1 d D . . . .
Fe5 Fe 0.63045(5) 0.38163(6) 0.24797(4) 0.0300(3) Uani 1 1 d D . . . .
O1M O 0.5831(3) 1.0248(4) 0.2302(3) 0.059(2) Uani 1 1 d D . . . .
H1M H 0.5976(19) 1.054(2) 0.2520(18) 0.089 Uiso 1 1 d D U . . .
O2M O 0.6208(3) 0.9430(4) 0.1716(3) 0.055(2) Uani 1 1 d D . . . .
H2M H 0.629(4) 0.9827(19) 0.1644(19) 0.082 Uiso 1 1 d D U . . .
O3M O 0.6788(2) 0.9534(4) 0.2740(3) 0.056(2) Uani 1 1 d D . . . .
H3M H 0.690(2) 0.995(2) 0.274(3) 0.084 Uiso 1 1 d D U . . .
O4M O 0.4342(3) 0.5802(5) 0.4590(3) 0.070(3) Uani 1 1 d D . . . .
H4MA H 0.420(6) 0.591(3) 0.477(5) 0.105 Uiso 0.5 1 d D U P D 2
O5M O 0.4340(3) 0.7341(5) 0.4510(3) 0.076(3) Uani 1 1 d D U . . .
H5M H 0.448(2) 0.773(3) 0.462(5) 0.114 Uiso 1 1 d D U . . .
O6M O 0.5288(3) 0.6566(5) 0.5008(2) 0.063(2) Uani 1 1 d D . . . .
H6M H 0.5244(18) 0.637(6) 0.5229(9) 0.094 Uiso 1 1 d D U . . .
O7M O 0.7299(3) 0.6189(4) 0.4824(2) 0.057(2) Uani 1 1 d D U . . .
H7M H 0.7578(15) 0.608(9) 0.5061(9) 0.086 Uiso 0.55 1 d D U P E 1
O8M O 0.7800(2) 0.6884(5) 0.4286(2) 0.057(2) Uani 1 1 d D . . . .
H8M H 0.807(2) 0.687(4) 0.4534(19) 0.086 Uiso 1 1 d D U . . .
O9M O 0.7692(3) 0.5327(5) 0.4280(3) 0.064(2) Uani 1 1 d D U . . .
H9M H 0.779(10) 0.514(11) 0.454(4) 0.097 Uiso 0.5 1 d D U P F 1
H9MA H 0.778(9) 0.500(10) 0.448(7) 0.097 Uiso 0.5 1 d D U P G 2
O10M O 0.7074(2) 0.3712(4) 0.2952(2) 0.0509(19) Uani 1 1 d D . . . .
H10M H 0.7158(9) 0.355(5) 0.3221(14) 0.076 Uiso 1 1 d D U . . .
O11M O 0.6533(3) 0.3520(4) 0.1947(2) 0.0451(17) Uani 1 1 d D . . . .
H11M H 0.677(3) 0.322(4) 0.1979(14) 0.068 Uiso 1 1 d D U . . .
O12M O 0.6211(3) 0.2728(4) 0.2566(3) 0.0530(19) Uani 1 1 d D . . . .
H12M H 0.630(6) 0.2533(17) 0.2834(8) 0.080 Uiso 0.5 1 d D U P H 1
N1 N 0.4773(2) 0.5692(3) 0.2033(2) 0.0196(14) Uani 1 1 d . . . . .
N2 N 0.5528(3) 0.3937(4) 0.2010(2) 0.0320(17) Uani 1 1 d . . . . .
N3 N 0.3930(3) 0.4040(4) 0.1985(2) 0.0305(17) Uani 1 1 d . . . . .
N4 N 0.6567(3) 0.5470(5) 0.3993(3) 0.042(2) Uani 1 1 d . . . . .
N5 N 0.4861(3) 0.5690(5) 0.0833(3) 0.043(2) Uani 1 1 d . . . . .
N6 N 0.5027(4) 0.3715(5) 0.0712(3) 0.061(3) Uani 1 1 d . . . . .
N7 N 0.4198(7) 0.2780(9) 0.1237(7) 0.152(6) Uani 1 1 d . U . . .
N8 N 0.3638(8) 0.4228(10) 0.0205(7) 0.172(7) Uani 1 1 d . U . . .
N9 N 0.5271(2) 0.7144(3) 0.2976(2) 0.0192(14) Uani 1 1 d . . . . .
N10 N 0.6655(3) 0.7046(5) 0.3982(3) 0.044(2) Uani 1 1 d . . . . .
N11 N 0.5932(3) 0.8943(4) 0.2893(3) 0.041(2) Uani 1 1 d . . . . .
N12 N 0.4689(3) 0.8872(4) 0.3139(3) 0.041(2) Uani 1 1 d . . . . .
N13 N 0.5123(3) 0.7312(4) 0.4132(2) 0.0359(18) Uani 1 1 d . . . . .
N14 N 0.6383(3) 0.8178(5) 0.4889(3) 0.059(3) Uani 1 1 d . . . . .
N15 N 0.6935(5) 0.9083(8) 0.4145(5) 0.115(5) Uani 1 1 d . . . . .
N16 N 0.5617(5) 0.9814(6) 0.4143(4) 0.096(4) Uani 1 1 d . . . . .
N17 N 0.5657(2) 0.6450(3) 0.2461(2) 0.0162(13) Uani 1 1 d . . . . .
N18 N 0.6332(3) 0.8149(4) 0.2295(3) 0.038(2) Uani 1 1 d . . . . .
N19 N 0.7074(3) 0.6196(4) 0.3425(3) 0.0369(19) Uani 1 1 d . . . . .
N20 N 0.6457(3) 0.4887(4) 0.2368(3) 0.0346(18) Uani 1 1 d . . . . .
N21 N 0.5862(3) 0.6419(5) 0.1317(3) 0.042(2) Uani 1 1 d . . . . .
N22 N 0.7129(4) 0.7270(7) 0.1641(4) 0.098(5) Uani 1 1 d . . . . .
N23 N 0.7727(3) 0.7529(4) 0.2934(3) 0.048(2) Uani 1 1 d . . . . .
N24 N 0.7711(3) 0.5626(5) 0.2407(4) 0.073(3) Uani 1 1 d . . . . .
C1 C 0.4658(3) 0.5256(4) 0.1764(3) 0.0217(17) Uani 1 1 d . . . . .
C2 C 0.5128(3) 0.4129(4) 0.1757(3) 0.0269(19) Uani 1 1 d . . . . .
C3 C 0.4106(3) 0.4176(5) 0.1735(3) 0.0271(19) Uani 1 1 d . . . . .
C4 C 0.6217(4) 0.5109(5) 0.3905(3) 0.036(2) Uani 1 1 d . . . . .
C5 C 0.4698(3) 0.5275(6) 0.0980(3) 0.036(2) Uani 1 1 d . . . . .
C6 C 0.4820(4) 0.3968(6) 0.0908(3) 0.044(3) Uani 1 1 d . . . . .
C7 C 0.4251(7) 0.3388(8) 0.1219(6) 0.096(5) Uani 1 1 d . U . . .
C8 C 0.3884(6) 0.4282(9) 0.0599(5) 0.104(5) Uani 1 1 d . U . . .
C9 C 0.5466(3) 0.7533(4) 0.3257(3) 0.0218(17) Uani 1 1 d . . . . .
C10 C 0.6350(3) 0.7475(5) 0.3902(3) 0.037(2) Uani 1 1 d . . . . .
C11 C 0.5900(3) 0.8724(5) 0.3207(3) 0.032(2) Uani 1 1 d . . . . .
C12 C 0.5082(3) 0.8663(5) 0.3367(3) 0.032(2) Uani 1 1 d . . . . .
C13 C 0.5365(3) 0.7674(5) 0.4012(3) 0.029(2) Uani 1 1 d . . . . .
C14 C 0.6179(4) 0.8216(5) 0.4507(3) 0.040(2) Uani 1 1 d . . . . .
C15 C 0.6539(4) 0.8810(7) 0.4006(4) 0.064(4) Uani 1 1 d . . . . .
C16 C 0.5683(5) 0.9289(6) 0.4020(4) 0.061(3) Uani 1 1 d . . . . .
C17 C 0.6039(3) 0.6493(4) 0.2434(3) 0.0191(16) Uani 1 1 d . . . . .
C18 C 0.6464(3) 0.7581(5) 0.2320(3) 0.027(2) Uani 1 1 d . . . . .
C19 C 0.6964(3) 0.6331(5) 0.3050(3) 0.0280(19) Uani 1 1 d . . . . .
C20 C 0.6550(3) 0.5466(5) 0.2344(3) 0.0285(19) Uani 1 1 d . . . . .
C21 C 0.6172(4) 0.6429(5) 0.1677(4) 0.034(2) Uani 1 1 d . . . . .
C22 C 0.6995(4) 0.7015(7) 0.1891(4) 0.055(3) Uani 1 1 d . . . . .
C23 C 0.7383(3) 0.7173(5) 0.2741(4) 0.041(2) Uani 1 1 d . . . . .
C24 C 0.7364(4) 0.5938(5) 0.2393(4) 0.047(3) Uani 1 1 d . . . . .
C1M C 0.5323(5) 1.0486(7) 0.2044(6) 0.108(6) Uani 1 1 d D . . . .
H1MA H 0.522187 1.037276 0.172136 0.162 Uiso 1 1 calc R U . . .
H1MB H 0.530568 1.099710 0.208012 0.162 Uiso 1 1 calc R U . . .
H1MC H 0.509110 1.025045 0.215416 0.162 Uiso 1 1 calc R U . . .
C2M C 0.6079(5) 0.8936(7) 0.1328(4) 0.077(4) Uani 1 1 d D . . . .
H2MA H 0.578562 0.911806 0.106531 0.116 Uiso 1 1 calc R U . . .
H2MB H 0.599524 0.847320 0.141432 0.116 Uiso 1 1 calc R U . . .
H2MC H 0.637247 0.889055 0.124840 0.116 Uiso 1 1 calc R U . . .
C3M C 0.7151(4) 0.9155(6) 0.3110(4) 0.067(4) Uani 1 1 d D . . . .
H3MA H 0.706496 0.865180 0.307474 0.101 Uiso 1 1 calc R U . . .
H3MB H 0.714825 0.932649 0.339668 0.101 Uiso 1 1 calc R U . . .
H3MC H 0.749157 0.922315 0.311563 0.101 Uiso 1 1 calc R U . . .
C4M C 0.4450(11) 0.5093(9) 0.4710(9) 0.071(8) Uani 0.5 1 d D U P I 1
H4MB H 0.423009 0.479349 0.445676 0.106 Uiso 0.5 1 calc R U P I 1
H4MC H 0.438634 0.499134 0.498097 0.106 Uiso 0.5 1 calc R U P I 1
H4MD H 0.480837 0.499581 0.477614 0.106 Uiso 0.5 1 calc R U P I 1
C5M C 0.3860(6) 0.7334(11) 0.4503(7) 0.134(8) Uani 1 1 d . U . . .
H5MA H 0.364769 0.698928 0.427832 0.201 Uiso 1 1 calc R U . . .
H5MB H 0.370661 0.780408 0.442096 0.201 Uiso 1 1 calc R U . . .
H5MC H 0.388156 0.720558 0.480598 0.201 Uiso 1 1 calc R U . . .
H4M H 0.403(3) 0.585(5) 0.455(8) 0.201 Uiso 0.5 1 d D U P J 1
H7MA H 0.727(12) 0.585(3) 0.498(4) 0.201 Uiso 0.45 1 d D U P K 2
H12A H 0.592(7) 0.26(2) 0.253(15) 0.201 Uiso 0.5 1 d D U P L 2
C6M C 0.5799(6) 0.6805(10) 0.5171(5) 0.120(6) Uani 1 1 d D U . . .
H6MA H 0.591802 0.677062 0.492630 0.180 Uiso 1 1 calc R U . . .
H6MB H 0.601538 0.651206 0.542919 0.180 Uiso 1 1 calc R U . . .
H6MC H 0.581689 0.729675 0.526958 0.180 Uiso 1 1 calc R U . . .
C7M C 0.6872(8) 0.6196(14) 0.4963(7) 0.069(7) Uani 0.55 1 d D . P M 1
H7MB H 0.655229 0.628765 0.469694 0.103 Uiso 0.55 1 calc R U P M 1
H7MC H 0.692751 0.656685 0.519132 0.103 Uiso 0.55 1 calc R U P M 1
H7MD H 0.685018 0.573735 0.509536 0.103 Uiso 0.55 1 calc R U P M 1
C8M C 0.7822(5) 0.7483(6) 0.4033(4) 0.067(4) Uani 1 1 d D . . . .
H8MA H 0.780780 0.733259 0.373585 0.100 Uiso 1 1 calc R U . . .
H8MB H 0.814213 0.773722 0.420010 0.100 Uiso 1 1 calc R U . . .
H8MC H 0.753283 0.779386 0.398639 0.100 Uiso 1 1 calc R U . . .
C9M C 0.7513(14) 0.4729(15) 0.3972(11) 0.132(12) Uani 0.5 1 d D U P N 1
H9MB H 0.715854 0.480811 0.375733 0.197 Uiso 0.5 1 calc R U P N 1
H9MC H 0.753385 0.429935 0.414859 0.197 Uiso 0.5 1 calc R U P N 1
H9MD H 0.772732 0.467491 0.380267 0.197 Uiso 0.5 1 calc R U P N 1
C10M C 0.7515(5) 0.3994(8) 0.2918(5) 0.090(5) Uani 1 1 d D . . . .
H10A H 0.741401 0.425083 0.262903 0.136 Uiso 1 1 calc R U . . .
H10B H 0.774696 0.360913 0.292731 0.136 Uiso 1 1 calc R U . . .
H10C H 0.768866 0.431715 0.317276 0.136 Uiso 1 1 calc R U . . .
C11M C 0.6363(4) 0.3822(7) 0.1514(4) 0.069(4) Uani 1 1 d D . . . .
H11A H 0.616938 0.347197 0.128382 0.103 Uiso 1 1 calc R U . . .
H11B H 0.665743 0.397950 0.145817 0.103 Uiso 1 1 calc R U . . .
H11C H 0.614380 0.422714 0.149591 0.103 Uiso 1 1 calc R U . . .
C12M C 0.6154(13) 0.2176(16) 0.2243(11) 0.092(9) Uani 0.5 1 d D U P O 1
H12B H 0.595236 0.235027 0.193390 0.138 Uiso 0.5 1 calc R U P O 1
H12C H 0.597820 0.177451 0.230679 0.138 Uiso 0.5 1 calc R U P O 1
H12D H 0.649086 0.202740 0.226927 0.138 Uiso 0.5 1 calc R U P O 1
C4N C 0.4192(10) 0.5114(10) 0.4417(10) 0.081(10) Uani 0.5 1 d D . P I 2
H4NA H 0.388380 0.513984 0.413177 0.121 Uiso 0.5 1 calc R U P I 2
H4NB H 0.412098 0.483394 0.464061 0.121 Uiso 0.5 1 calc R U P I 2
H4NC H 0.446710 0.489032 0.435895 0.121 Uiso 0.5 1 calc R U P I 2
C7N C 0.7328(9) 0.6820(16) 0.5048(9) 0.072(8) Uani 0.45 1 d D U P M 2
H7NA H 0.749626 0.717437 0.493583 0.108 Uiso 0.45 1 calc R U P M 2
H7NB H 0.752432 0.675206 0.537651 0.108 Uiso 0.45 1 calc R U P M 2
H7NC H 0.698267 0.698103 0.499133 0.108 Uiso 0.45 1 calc R U P M 2
C9N C 0.8191(10) 0.526(2) 0.4265(14) 0.147(13) Uani 0.5 1 d D U P N 2
H9NA H 0.828183 0.571488 0.416849 0.220 Uiso 0.5 1 calc R U P N 2
H9NB H 0.817912 0.489458 0.404826 0.220 Uiso 0.5 1 calc R U P N 2
H9NC H 0.844738 0.514252 0.456937 0.220 Uiso 0.5 1 calc R U P N 2
C12N C 0.6513(10) 0.2116(10) 0.2635(12) 0.092(9) Uani 0.5 1 d D U P O 2
H12E H 0.675389 0.217837 0.249320 0.138 Uiso 0.5 1 calc R U P O 2
H12F H 0.629207 0.170975 0.249614 0.138 Uiso 0.5 1 calc R U P O 2
H12G H 0.670188 0.203328 0.296260 0.138 Uiso 0.5 1 calc R U P O 2
O1S O 0.8965(4) 0.5681(6) 0.3701(4) 0.067(3) Uiso 0.75 1 d . . P . .
C1SA C 0.8460(14) 0.6019(19) 0.3636(12) 0.102(11) Uiso 0.5 1 d . . P P 2
C1SB C 0.871(2) 0.627(3) 0.3591(19) 0.070(15) Uiso 0.25 1 d . . P P 1
O2S O 0.7367(6) 0.3008(8) 0.3760(5) 0.055(4) Uiso 0.5 1 d D . P Q 2
C2SA C 0.705(2) 0.284(4) 0.397(2) 0.089(19) Uiso 0.25 1 d D . P Q 2
C2SB C 0.735(5) 0.354(5) 0.405(3) 0.21(5) Uiso 0.25 1 d D . P Q 2
O3S O 0.6534(10) 0.2216(14) 0.3430(9) 0.042(6) Uiso 0.25 1 d . . P R 1
C3S C 0.6933(17) 0.253(2) 0.3768(16) 0.048(11) Uiso 0.25 1 d . . P R 1
O4S O 0.6238(9) 1.0857(11) 0.3115(7) 0.086(6) Uiso 0.5 1 d D . P S 1
C4S C 0.6078(12) 1.0716(15) 0.3440(8) 0.068(8) Uiso 0.5 1 d D . P S 1
O5S O 0.5907(10) 1.0885(14) 0.3043(9) 0.041(7) Uiso 0.25 1 d D . P T 2
C5S C 0.6327(18) 1.068(3) 0.3434(15) 0.072(16) Uiso 0.25 1 d D . P T 2
O6S O 0.6751(9) 0.5886(12) 0.0711(8) 0.103(7) Uiso 0.5 1 d . . P . .
C6S C 0.7110(13) 0.5591(17) 0.1078(11) 0.095(10) Uiso 0.5 1 d . . P . .
O7S O 0.4903(16) 0.2488(18) 0.2357(11) 0.061(10) Uiso 0.25 1 d . . P U -2
C7S C 0.5337(13) 0.2173(18) 0.2602(13) 0.021(7) Uiso 0.25 1 d . . P U -2
O8S O 0.5449(14) 0.2222(19) 0.2853(13) 0.067(10) Uiso 0.25 1 d D . P V -1
C8S C 0.4925(19) 0.235(7) 0.272(4) 0.18(5) Uiso 0.25 1 d D . P V -1
O9S O 0.5217(10) 0.1637(14) 0.4032(9) 0.046(7) Uiso 0.25 1 d D . P W 2
C9S C 0.4683(12) 0.165(3) 0.3880(18) 0.073(15) Uiso 0.25 1 d D . P W 2
O10S O 0.5054(6) 1.1022(8) 0.4224(5) 0.054(4) Uiso 0.5 1 d D . P X 1
C10S C 0.5581(9) 1.110(2) 0.4482(13) 0.132(14) Uiso 0.5 1 d D . P X 1
O11S O 0.7319(12) 0.4998(17) 0.5332(11) 0.063(9) Uiso 0.25 1 d D . P Y 2
C11S C 0.768(3) 0.458(4) 0.525(3) 0.15(3) Uiso 0.25 1 d D . P Y 2
O12S O 0.7842(15) 0.434(2) 0.4998(14) 0.097(13) Uiso 0.25 1 d D . P Z 1
C12S C 0.8232(17) 0.483(2) 0.5123(17) 0.068(14) Uiso 0.25 1 d D . P Z 1
O13S O 0.4784(6) 0.8569(8) 0.4911(5) 0.057(4) Uiso 0.5 1 d D . P A 2
C13S C 0.5134(9) 0.8974(12) 0.4823(8) 0.065(7) Uiso 0.5 1 d D . P A 2

loop_
_atom_site_aniso_label
_atom_site_aniso_U_11
_atom_site_aniso_U_22
_atom_site_aniso_U_33
_atom_site_aniso_U_23
_atom_site_aniso_U_13
_atom_site_aniso_U_12
Re1 0.02660(19) 0.0410(2) 0.02379(19) -0.01451(16) 0.00903(15) 0.00096(16)
Re2 0.02333(18) 0.0305(2) 0.0325(2) -0.01342(15) 0.00891(15) -0.00739(15)
Re3 0.01551(16) 0.02880(19) 0.0339(2) 0.00795(15) 0.01495(14) 0.00673(14)
W1 0.02660(19) 0.0410(2) 0.02379(19) -0.01451(16) 0.00903(15) 0.00096(16)
W2 0.02333(18) 0.0305(2) 0.0325(2) -0.01342(15) 0.00891(15) -0.00739(15)
W3 0.01551(16) 0.02880(19) 0.0339(2) 0.00795(15) 0.01495(14) 0.00673(14)
Fe1 0.0107(7) 0.0208(8) 0.0138(7) 0.000 0.0058(6) 0.000
Fe2 0.0221(6) 0.0249(7) 0.0620(9) 0.0099(6) 0.0217(6) -0.0005(5)
Fe3 0.0429(8) 0.0703(11) 0.0212(7) -0.0106(6) 0.0202(6) -0.0170(8)
Fe4 0.0203(6) 0.0473(8) 0.0285(7) -0.0039(6) 0.0002(6) -0.0011(6)
Fe5 0.0292(7) 0.0267(7) 0.0362(7) 0.0053(5) 0.0154(6) 0.0099(5)
O1M 0.050(5) 0.027(4) 0.095(6) -0.001(4) 0.024(4) 0.001(3)
O2M 0.045(4) 0.047(5) 0.083(6) 0.023(4) 0.037(4) 0.009(4)
O3M 0.024(4) 0.048(5) 0.087(6) 0.012(4) 0.014(4) -0.010(3)
O4M 0.066(5) 0.118(8) 0.037(4) -0.028(5) 0.034(4) -0.047(5)
O5M 0.063(5) 0.108(6) 0.076(5) -0.048(5) 0.047(4) -0.013(4)
O6M 0.062(5) 0.107(7) 0.024(4) -0.004(4) 0.022(4) -0.046(5)
O7M 0.040(4) 0.085(6) 0.034(4) -0.013(4) 0.001(3) 0.001(4)
O8M 0.024(4) 0.088(6) 0.042(4) 0.002(4) -0.006(3) -0.024(4)
O9M 0.062(5) 0.074(6) 0.058(5) 0.020(4) 0.026(5) 0.031(5)
O10M 0.028(4) 0.052(5) 0.062(5) 0.024(4) 0.008(3) 0.006(3)
O11M 0.045(4) 0.050(4) 0.046(4) 0.009(3) 0.025(3) 0.028(3)
O12M 0.064(5) 0.024(4) 0.069(5) 0.005(3) 0.024(4) 0.009(4)
N1 0.015(3) 0.027(4) 0.018(3) 0.001(3) 0.007(3) 0.001(3)
N2 0.041(5) 0.031(4) 0.029(4) -0.001(3) 0.019(4) 0.008(4)
N3 0.029(4) 0.031(4) 0.025(4) -0.007(3) 0.005(3) -0.003(3)
N4 0.040(5) 0.056(6) 0.026(4) 0.000(4) 0.009(4) -0.006(4)
N5 0.045(5) 0.067(6) 0.022(4) 0.000(4) 0.018(4) 0.008(4)
N6 0.071(7) 0.082(7) 0.037(5) -0.001(5) 0.030(5) 0.034(6)
N7 0.208(14) 0.102(11) 0.217(15) -0.061(10) 0.160(12) -0.030(10)
N8 0.168(10) 0.164(10) 0.144(10) -0.058(8) 0.026(8) 0.040(8)
N9 0.012(3) 0.026(4) 0.021(4) 0.004(3) 0.009(3) 0.000(3)
N10 0.024(4) 0.056(6) 0.041(5) -0.014(4) 0.002(4) -0.003(4)
N11 0.030(4) 0.036(5) 0.061(6) 0.003(4) 0.022(4) -0.003(4)
N12 0.033(5) 0.031(5) 0.066(6) -0.011(4) 0.027(5) -0.008(4)
N13 0.032(4) 0.055(5) 0.021(4) -0.004(4) 0.012(3) -0.004(4)
N14 0.039(5) 0.083(7) 0.042(6) -0.021(5) 0.002(4) -0.014(5)
N15 0.077(9) 0.123(12) 0.143(13) -0.063(10) 0.041(9) -0.053(9)
N16 0.113(10) 0.069(8) 0.097(9) -0.049(7) 0.036(8) 0.004(7)
N17 0.014(3) 0.018(3) 0.013(3) 0.005(3) 0.002(3) 0.002(3)
N18 0.023(4) 0.030(5) 0.062(6) 0.016(4) 0.019(4) 0.005(3)
N19 0.025(4) 0.037(5) 0.043(5) -0.002(4) 0.008(4) -0.004(3)
N20 0.031(4) 0.035(5) 0.045(5) 0.007(4) 0.023(4) 0.006(4)
N21 0.030(4) 0.072(6) 0.026(4) 0.011(4) 0.014(4) 0.011(4)
N22 0.074(8) 0.146(12) 0.104(10) 0.065(9) 0.065(8) 0.020(8)
N23 0.025(4) 0.044(5) 0.077(7) 0.012(5) 0.022(4) 0.001(4)
N24 0.039(5) 0.051(6) 0.145(11) 0.002(6) 0.055(6) 0.009(5)
C1 0.014(4) 0.028(5) 0.024(4) -0.005(4) 0.009(3) 0.000(3)
C2 0.030(5) 0.026(5) 0.028(5) -0.003(4) 0.017(4) 0.005(4)
C3 0.026(4) 0.032(5) 0.014(4) -0.012(4) -0.001(4) -0.005(4)
C4 0.033(5) 0.056(6) 0.014(4) 0.004(4) 0.004(4) -0.002(5)
C5 0.026(5) 0.067(7) 0.018(5) -0.004(4) 0.011(4) 0.009(5)
C6 0.052(6) 0.060(7) 0.021(5) -0.005(5) 0.015(5) 0.014(5)
C7 0.132(12) 0.067(9) 0.139(12) -0.048(9) 0.105(10) -0.028(8)
C8 0.095(8) 0.104(8) 0.078(8) -0.057(7) -0.002(6) 0.028(7)
C9 0.019(4) 0.025(5) 0.021(4) 0.000(4) 0.008(4) -0.002(3)
C10 0.020(5) 0.043(6) 0.035(5) -0.013(4) -0.001(4) -0.007(4)
C11 0.019(4) 0.027(5) 0.048(6) -0.009(4) 0.012(4) -0.006(4)
C12 0.026(5) 0.024(5) 0.047(6) -0.018(4) 0.015(5) -0.006(4)
C13 0.029(5) 0.034(5) 0.018(4) -0.009(4) 0.003(4) -0.003(4)
C14 0.033(5) 0.056(7) 0.025(5) -0.016(4) 0.005(4) -0.010(5)
C15 0.047(7) 0.073(9) 0.074(8) -0.039(7) 0.024(6) -0.033(6)
C16 0.072(8) 0.051(7) 0.052(7) -0.029(6) 0.016(6) 0.002(6)
C17 0.012(4) 0.019(4) 0.025(4) 0.002(3) 0.006(3) 0.004(3)
C18 0.012(4) 0.029(5) 0.044(5) 0.019(4) 0.016(4) 0.009(4)
C19 0.014(4) 0.038(5) 0.028(5) 0.006(4) 0.005(4) 0.002(4)
C20 0.029(5) 0.034(6) 0.030(5) 0.005(4) 0.019(4) 0.008(4)
C21 0.038(5) 0.030(5) 0.051(6) 0.008(4) 0.034(5) 0.011(4)
C22 0.030(5) 0.088(9) 0.056(7) 0.032(6) 0.026(5) 0.004(5)
C23 0.019(5) 0.039(6) 0.067(7) 0.012(5) 0.020(5) 0.002(4)
C24 0.034(6) 0.029(5) 0.086(8) 0.007(5) 0.033(6) 0.007(4)
C1M 0.072(10) 0.055(9) 0.178(18) 0.001(10) 0.031(11) 0.034(8)
C2M 0.070(9) 0.098(11) 0.068(9) 0.010(8) 0.034(8) -0.005(8)
C3M 0.036(6) 0.071(9) 0.082(9) -0.008(7) 0.011(6) -0.009(6)
C4M 0.072(15) 0.108(17) 0.053(13) 0.025(12) 0.046(12) 0.009(13)
C5M 0.084(11) 0.18(2) 0.151(18) -0.039(16) 0.067(13) -0.018(13)
C6M 0.101(11) 0.182(14) 0.073(9) 0.045(9) 0.032(8) -0.060(10)
C7M 0.053(13) 0.12(2) 0.035(11) -0.024(12) 0.015(10) -0.001(13)
C8M 0.061(8) 0.061(8) 0.065(8) -0.016(6) 0.012(7) -0.020(6)
C9M 0.15(2) 0.12(2) 0.10(2) -0.029(18) 0.022(19) 0.05(2)
C10M 0.046(8) 0.102(12) 0.114(13) 0.022(10) 0.024(8) -0.001(8)
C11M 0.054(7) 0.109(11) 0.047(7) 0.010(7) 0.024(6) 0.042(7)
C12M 0.101(17) 0.072(15) 0.113(17) 0.013(13) 0.054(14) -0.019(13)
C4N 0.068(19) 0.08(2) 0.11(3) 0.049(19) 0.057(19) 0.048(17)
C7N 0.028(12) 0.12(2) 0.059(16) -0.024(16) 0.008(12) 0.006(14)
C9N 0.17(3) 0.11(2) 0.14(2) -0.01(2) 0.04(2) 0.00(2)
C12N 0.078(15) 0.079(16) 0.118(18) 0.024(14) 0.040(14) -0.007(13)

loop_
_atom_type_symbol
_atom_type_description
_atom_type_scat_dispersion_real
_atom_type_scat_dispersion_imag
_atom_type_scat_source
C C 0.0033 0.0016 'International Tables Vol C Tables 4.2.6.8 and 6.1.1.4'
H H 0.0000 0.0000 'International Tables Vol C Tables 4.2.6.8 and 6.1.1.4'
Fe Fe 0.3463 0.8444 'International Tables Vol C Tables 4.2.6.8 and 6.1.1.4'
N N 0.0061 0.0033 'International Tables Vol C Tables 4.2.6.8 and 6.1.1.4'
O O 0.0106 0.0060 'International Tables Vol C Tables 4.2.6.8 and 6.1.1.4'
Re Re -1.0185 7.2310 'International Tables Vol C Tables 4.2.6.8 and 6.1.1.4'
W W -0.8490 6.8722 'International Tables Vol C Tables 4.2.6.8 and 6.1.1.4'

loop_
_geom_angle_atom_site_label_1
_geom_angle_atom_site_label_2
_geom_angle_atom_site_label_3
_geom_angle
_geom_angle_site_symmetry_1
_geom_angle_site_symmetry_3
_geom_angle_publ_flag
C1 Re1 C5 74.3(3) . . ?
C1 Re1 C6 129.5(4) . . ?
C2 Re1 C1 73.8(3) . . ?
C2 Re1 C3 87.3(3) . . ?
C2 Re1 C4 147.3(3) . 2_655 ?
C2 Re1 C5 96.7(3) . . ?
C2 Re1 C6 73.2(3) . . ?
C3 Re1 C1 74.4(3) . . ?
C3 Re1 C5 146.0(3) . . ?
C3 Re1 C6 139.6(4) . . ?
C4 Re1 C1 74.9(3) 2_655 . ?
C4 Re1 C3 75.4(3) 2_655 . ?
C4 Re1 C5 83.7(4) 2_655 . ?
C4 Re1 C6 136.4(3) 2_655 . ?
C5 Re1 C6 72.8(4) . . ?
C7 Re1 C1 138.6(5) . . ?
C7 Re1 C2 84.2(6) . . ?
C7 Re1 C3 69.9(4) . . ?
C7 Re1 C4 114.4(6) . 2_655 ?
C7 Re1 C5 144.1(5) . . ?
C7 Re1 C6 73.1(5) . . ?
C7 Re1 C8 74.3(7) . . ?
C8 Re1 C1 139.5(5) . . ?
C8 Re1 C2 144.6(4) . . ?
C8 Re1 C3 110.3(6) . . ?
C8 Re1 C4 68.1(4) . 2_655 ?
C8 Re1 C5 85.5(6) . . ?
C8 Re1 C6 73.8(5) . . ?
C10 Re2 C9 73.4(3) . . ?
C10 Re2 C11 96.0(4) . . ?
C10 Re2 C14 76.0(4) . . ?
C10 Re2 C15 75.1(4) . . ?
C10 Re2 C16 144.9(4) . . ?
C11 Re2 C9 75.6(3) . . ?
C11 Re2 C15 71.0(4) . . ?
C12 Re2 C9 72.2(3) . . ?
C12 Re2 C10 145.5(3) . . ?
C12 Re2 C11 76.1(3) . . ?
C12 Re2 C14 129.3(4) . . ?
C12 Re2 C15 130.3(5) . . ?
C12 Re2 C16 69.6(4) . . ?
C13 Re2 C9 74.7(3) . . ?
C13 Re2 C10 91.7(4) . . ?
C13 Re2 C11 145.7(3) . . ?
C13 Re2 C12 78.7(3) . . ?
C13 Re2 C14 70.9(3) . . ?
C13 Re2 C15 143.0(4) . . ?
C13 Re2 C16 98.3(4) . . ?
C14 Re2 C9 132.6(3) . . ?
C14 Re2 C11 143.4(3) . . ?
C14 Re2 C15 72.4(4) . . ?
C15 Re2 C9 130.7(4) . . ?
C16 Re2 C9 141.7(4) . . ?
C16 Re2 C11 94.3(4) . . ?
C16 Re2 C14 75.7(4) . . ?
C16 Re2 C15 76.8(5) . . ?
C17 Re3 C21 75.7(3) . . ?
C18 Re3 C17 72.4(3) . . ?
C18 Re3 C20 144.6(3) . . ?
C18 Re3 C21 85.9(3) . . ?
C18 Re3 C22 78.5(4) . . ?
C18 Re3 C23 74.2(3) . . ?
C19 Re3 C17 76.1(3) . . ?
C19 Re3 C18 100.8(3) . . ?
C19 Re3 C20 78.2(3) . . ?
C19 Re3 C21 147.4(3) . . ?
C19 Re3 C22 142.4(4) . . ?
C19 Re3 C23 71.0(4) . . ?
C19 Re3 C24 87.1(4) . . ?
C20 Re3 C17 73.0(3) . . ?
C20 Re3 C21 78.3(3) . . ?
C22 Re3 C17 136.2(3) . . ?
C22 Re3 C20 123.7(4) . . ?
C22 Re3 C21 70.1(4) . . ?
C22 Re3 C23 72.7(4) . . ?
C23 Re3 C17 126.9(3) . . ?
C23 Re3 C20 135.3(3) . . ?
C23 Re3 C21 140.6(4) . . ?
C24 Re3 C17 142.8(3) . . ?
C24 Re3 C18 144.3(3) . . ?
C24 Re3 C20 71.1(3) . . ?
C24 Re3 C21 106.0(4) . . ?
C24 Re3 C22 74.5(4) . . ?
C24 Re3 C23 75.7(4) . . ?
C1 W1 C5 74.3(3) . . ?
C1 W1 C6 129.5(4) . . ?
C2 W1 C1 73.8(3) . . ?
C2 W1 C3 87.3(3) . . ?
C2 W1 C4 147.3(3) . 2_655 ?
C2 W1 C5 96.7(3) . . ?
C2 W1 C6 73.2(3) . . ?
C3 W1 C1 74.4(3) . . ?
C3 W1 C5 146.0(3) . . ?
C3 W1 C6 139.6(4) . . ?
C4 W1 C1 74.9(3) 2_655 . ?
C4 W1 C3 75.4(3) 2_655 . ?
C4 W1 C5 83.7(4) 2_655 . ?
C4 W1 C6 136.4(3) 2_655 . ?
C5 W1 C6 72.8(4) . . ?
C7 W1 C1 138.6(5) . . ?
C7 W1 C2 84.2(6) . . ?
C7 W1 C3 69.9(4) . . ?
C7 W1 C4 114.4(6) . 2_655 ?
C7 W1 C5 144.1(5) . . ?
C7 W1 C6 73.1(5) . . ?
C7 W1 C8 74.3(7) . . ?
C8 W1 C1 139.5(5) . . ?
C8 W1 C2 144.6(4) . . ?
C8 W1 C3 110.3(6) . . ?
C8 W1 C4 68.1(4) . 2_655 ?
C8 W1 C5 85.5(6) . . ?
C8 W1 C6 73.8(5) . . ?
C10 W2 C9 73.4(3) . . ?
C10 W2 C11 96.0(4) . . ?
C10 W2 C14 76.0(4) . . ?
C10 W2 C15 75.1(4) . . ?
C10 W2 C16 144.9(4) . . ?
C11 W2 C9 75.6(3) . . ?
C11 W2 C15 71.0(4) . . ?
C12 W2 C9 72.2(3) . . ?
C12 W2 C10 145.5(3) . . ?
C12 W2 C11 76.1(3) . . ?
C12 W2 C14 129.3(4) . . ?
C12 W2 C15 130.3(5) . . ?
C12 W2 C16 69.6(4) . . ?
C13 W2 C9 74.7(3) . . ?
C13 W2 C10 91.7(4) . . ?
C13 W2 C11 145.7(3) . . ?
C13 W2 C12 78.7(3) . . ?
C13 W2 C14 70.9(3) . . ?
C13 W2 C15 143.0(4) . . ?
C13 W2 C16 98.3(4) . . ?
C14 W2 C9 132.6(3) . . ?
C14 W2 C11 143.4(3) . . ?
C14 W2 C15 72.4(4) . . ?
C15 W2 C9 130.7(4) . . ?
C16 W2 C9 141.7(4) . . ?
C16 W2 C11 94.3(4) . . ?
C16 W2 C14 75.7(4) . . ?
C16 W2 C15 76.8(5) . . ?
C17 W3 C21 75.7(3) . . ?
C18 W3 C17 72.4(3) . . ?
C18 W3 C20 144.6(3) . . ?
C18 W3 C21 85.9(3) . . ?
C18 W3 C22 78.5(4) . . ?
C18 W3 C23 74.2(3) . . ?
C19 W3 C17 76.1(3) . . ?
C19 W3 C18 100.8(3) . . ?
C19 W3 C20 78.2(3) . . ?
C19 W3 C21 147.4(3) . . ?
C19 W3 C22 142.4(4) . . ?
C19 W3 C23 71.0(4) . . ?
C19 W3 C24 87.1(4) . . ?
C20 W3 C17 73.0(3) . . ?
C20 W3 C21 78.3(3) . . ?
C22 W3 C17 136.2(3) . . ?
C22 W3 C20 123.7(4) . . ?
C22 W3 C21 70.1(4) . . ?
C22 W3 C23 72.7(4) . . ?
C23 W3 C17 126.9(3) . . ?
C23 W3 C20 135.3(3) . . ?
C23 W3 C21 140.6(4) . . ?
C24 W3 C17 142.8(3) . . ?
C24 W3 C18 144.3(3) . . ?
C24 W3 C20 71.1(3) . . ?
C24 W3 C21 106.0(4) . . ?
C24 W3 C22 74.5(4) . . ?
C24 W3 C23 75.7(4) . . ?
N1 Fe1 N1 89.1(4) . 2_655 ?
N1 Fe1 N9 176.4(2) 2_655 2_655 ?
N1 Fe1 N9 89.7(3) . 2_655 ?
N1 Fe1 N9 176.4(2) . . ?
N1 Fe1 N9 89.7(3) 2_655 . ?
N9 Fe1 N9 91.8(4) . 2_655 ?
N17 Fe1 N1 89.6(2) . . ?
N17 Fe1 N1 92.3(2) 2_655 . ?
N17 Fe1 N1 92.3(2) . 2_655 ?
N17 Fe1 N1 89.6(2) 2_655 2_655 ?
N17 Fe1 N9 87.1(2) . . ?
N17 Fe1 N9 87.1(2) 2_655 2_655 ?
N17 Fe1 N9 91.1(2) . 2_655 ?
N17 Fe1 N9 91.1(2) 2_655 . ?
N17 Fe1 N17 177.4(4) . 2_655 ?
O1M Fe2 O2M 88.2(3) . . ?
O1M Fe2 N11 92.0(3) . . ?
O3M Fe2 O1M 85.4(3) . . ?
O3M Fe2 O2M 91.0(3) . . ?
O3M Fe2 N11 87.4(3) . . ?
O3M Fe2 N12 177.5(3) . 2_655 ?
O3M Fe2 N18 91.6(3) . . ?
N11 Fe2 O2M 178.4(3) . . ?
N12 Fe2 O1M 92.1(3) 2_655 . ?
N12 Fe2 O2M 89.5(3) 2_655 . ?
N12 Fe2 N11 92.1(3) 2_655 . ?
N12 Fe2 N18 90.9(3) 2_655 . ?
N18 Fe2 O1M 176.0(3) . . ?
N18 Fe2 O2M 89.3(3) . . ?
N18 Fe2 N11 90.5(3) . . ?
O4M Fe3 N5 92.9(3) . 2_655 ?
O5M Fe3 O4M 86.8(4) . . ?
O5M Fe3 N5 179.0(4) . 2_655 ?
O6M Fe3 O4M 85.6(3) . . ?
O6M Fe3 O5M 87.6(4) . . ?
O6M Fe3 N5 91.4(3) . 2_655 ?
O6M Fe3 N13 90.9(3) . . ?
N13 Fe3 O4M 174.2(3) . . ?
N13 Fe3 O5M 88.5(3) . . ?
N13 Fe3 N5 91.8(3) . 2_655 ?
N21 Fe3 O4M 89.1(3) 2_655 . ?
N21 Fe3 O5M 91.8(3) 2_655 . ?
N21 Fe3 O6M 174.6(3) 2_655 . ?
N21 Fe3 N5 89.1(3) 2_655 2_655 ?
N21 Fe3 N13 94.5(3) 2_655 . ?
O7M Fe4 N10 90.9(3) . . ?
O7M Fe4 N19 178.3(3) . . ?
O8M Fe4 O7M 88.8(3) . . ?
O8M Fe4 N10 91.2(3) . . ?
O8M Fe4 N19 89.4(3) . . ?
O9M Fe4 O7M 87.5(3) . . ?
O9M Fe4 O8M 89.1(4) . . ?
O9M Fe4 N10 178.4(3) . . ?
O9M Fe4 N19 92.3(3) . . ?
N4 Fe4 O7M 88.6(3) . . ?
N4 Fe4 O8M 177.3(3) . . ?
N4 Fe4 O9M 89.9(4) . . ?
N4 Fe4 N10 89.7(3) . . ?
N4 Fe4 N19 93.1(3) . . ?
N10 Fe4 N19 89.2(3) . . ?
O10M Fe5 O11M 88.6(3) . . ?
O10M Fe5 N2 179.0(3) . . ?
O10M Fe5 N3 91.3(3) . 2_655 ?
O10M Fe5 N20 89.1(3) . . ?
O12M Fe5 O10M 88.1(3) . . ?
O12M Fe5 O11M 86.9(3) . . ?
O12M Fe5 N2 92.6(3) . . ?
O12M Fe5 N3 89.4(3) . 2_655 ?
O12M Fe5 N20 174.1(3) . . ?
N2 Fe5 O11M 92.1(3) . . ?
N2 Fe5 N20 90.3(3) . . ?
N3 Fe5 O11M 176.3(3) 2_655 . ?
N3 Fe5 N2 88.0(3) 2_655 . ?
N3 Fe5 N20 95.8(3) 2_655 . ?
N20 Fe5 O11M 87.9(3) . . ?
Fe2 O1M H1M 125(2) . . ?
C1M O1M Fe2 122.9(7) . . ?
C1M O1M H1M 108(2) . . ?
Fe2 O2M H2M 128.1(19) . . ?
C2M O2M Fe2 122.0(6) . . ?
C2M O2M H2M 109.0(18) . . ?
Fe2 O3M H3M 124.7(17) . . ?
C3M O3M Fe2 126.4(6) . . ?
C3M O3M H3M 108.7(17) . . ?
Fe3 O4M H4MA 126(2) . . ?
Fe3 O4M H4M 124(4) . . ?
C4M O4M Fe3 129.1(12) . . ?
C4M O4M H4M 104(4) . . ?
C4N O4M Fe3 124.3(12) . . ?
C4N O4M H4MA 109(2) . . ?
Fe3 O5M H5M 123(2) . . ?
C5M O5M Fe3 129.1(10) . . ?
C5M O5M H5M 108(3) . . ?
Fe3 O6M H6M 122.2(17) . . ?
C6M O6M Fe3 128.8(7) . . ?
C6M O6M H6M 108.4(18) . . ?
Fe4 O7M H7M 128(2) . . ?
Fe4 O7M H7MA 128(4) . . ?
C7M O7M Fe4 121.8(9) . . ?
C7M O7M H7M 108(2) . . ?
C7N O7M Fe4 120.3(14) . . ?
C7N O7M H7MA 110(4) . . ?
Fe4 O8M H8M 124.2(17) . . ?
C8M O8M Fe4 126.6(6) . . ?
C8M O8M H8M 109.0(17) . . ?
Fe4 O9M H9M 119(2) . . ?
Fe4 O9M H9MA 135(3) . . ?
C9M O9M Fe4 114.9(15) . . ?
C9M O9M H9M 103(10) . . ?
C9N O9M Fe4 131.0(17) . . ?
C9N O9M H9MA 88(10) . . ?
Fe5 O10M H10M 122.4(17) . . ?
C10M O10M Fe5 127.7(7) . . ?
C10M O10M H10M 109.1(18) . . ?
Fe5 O11M H11M 124.1(16) . . ?
C11M O11M Fe5 126.4(6) . . ?
C11M O11M H11M 109.4(17) . . ?
Fe5 O12M H12M 123(2) . . ?
Fe5 O12M H12A 117(10) . . ?
C12M O12M Fe5 126.9(13) . . ?
C12M O12M H12M 108(3) . . ?
C12N O12M Fe5 136.1(13) . . ?
C12N O12M H12A 106(10) . . ?
C1 N1 Fe1 177.5(6) . . ?
C2 N2 Fe5 167.8(7) . . ?
C3 N3 Fe5 172.6(7) . 2_655 ?
C4 N4 Fe4 176.2(8) . . ?
C5 N5 Fe3 170.3(8) . 2_655 ?
C9 N9 Fe1 174.4(6) . . ?
C10 N10 Fe4 175.4(8) . . ?
C11 N11 Fe2 169.7(8) . . ?
C12 N12 Fe2 175.8(8) . 2_655 ?
C13 N13 Fe3 171.8(8) . . ?
C17 N17 Fe1 177.1(6) . . ?
C18 N18 Fe2 174.2(7) . . ?
C19 N19 Fe4 165.6(8) . . ?
C20 N20 Fe5 174.5(7) . . ?
C21 N21 Fe3 173.2(8) . 2_655 ?
N1 C1 Re1 178.1(6) . . ?
N1 C1 W1 178.1(6) . . ?
N2 C2 Re1 175.9(7) . . ?
N2 C2 W1 175.9(7) . . ?
N3 C3 Re1 178.6(8) . . ?
N3 C3 W1 178.6(8) . . ?
N4 C4 Re1 179.2(8) . 2_655 ?
N5 C5 Re1 176.9(8) . . ?
N5 C5 W1 176.9(8) . . ?
N6 C6 Re1 178.8(9) . . ?
N6 C6 W1 178.8(9) . . ?
N7 C7 Re1 173(2) . . ?
N7 C7 W1 173(2) . . ?
N8 C8 Re1 170(2) . . ?
N8 C8 W1 170(2) . . ?
N9 C9 Re2 178.4(8) . . ?
N9 C9 W2 178.4(8) . . ?
N10 C10 Re2 176.9(8) . . ?
N10 C10 W2 176.9(8) . . ?
N11 C11 Re2 178.1(8) . . ?
N11 C11 W2 178.1(8) . . ?
N12 C12 Re2 178.6(9) . . ?
N12 C12 W2 178.6(9) . . ?
N13 C13 Re2 177.7(8) . . ?
N13 C13 W2 177.7(8) . . ?
N14 C14 Re2 177.9(9) . . ?
N14 C14 W2 177.9(9) . . ?
N15 C15 Re2 177.1(13) . . ?
N15 C15 W2 177.1(13) . . ?
N16 C16 Re2 179.1(14) . . ?
N16 C16 W2 179.1(14) . . ?
N17 C17 Re3 177.4(7) . . ?
N17 C17 W3 177.4(7) . . ?
N18 C18 Re3 176.9(7) . . ?
N18 C18 W3 176.9(7) . . ?
N19 C19 Re3 177.7(8) . . ?
N19 C19 W3 177.7(8) . . ?
N20 C20 Re3 175.5(8) . . ?
N20 C20 W3 175.5(8) . . ?
N21 C21 Re3 174.7(8) . . ?
N21 C21 W3 174.7(8) . . ?
N22 C22 Re3 179.5(12) . . ?
N22 C22 W3 179.5(12) . . ?
N23 C23 Re3 177.4(9) . . ?
N23 C23 W3 177.4(9) . . ?
N24 C24 Re3 177.5(10) . . ?
N24 C24 W3 177.5(10) . . ?
O1M C1M H1MA 109.5 . . ?
O1M C1M H1MB 109.5 . . ?
O1M C1M H1MC 109.5 . . ?
H1MA C1M H1MB 109.5 . . ?
H1MA C1M H1MC 109.5 . . ?
H1MB C1M H1MC 109.5 . . ?
O2M C2M H2MA 109.5 . . ?
O2M C2M H2MB 109.5 . . ?
O2M C2M H2MC 109.5 . . ?
H2MA C2M H2MB 109.5 . . ?
H2MA C2M H2MC 109.5 . . ?
H2MB C2M H2MC 109.5 . . ?
O3M C3M H3MA 109.5 . . ?
O3M C3M H3MB 109.5 . . ?
O3M C3M H3MC 109.5 . . ?
H3MA C3M H3MB 109.5 . . ?
H3MA C3M H3MC 109.5 . . ?
H3MB C3M H3MC 109.5 . . ?
O4M C4M H4MB 109.5 . . ?
O4M C4M H4MC 109.5 . . ?
O4M C4M H4MD 109.5 . . ?
H4MB C4M H4MC 109.5 . . ?
H4MB C4M H4MD 109.5 . . ?
H4MC C4M H4MD 109.5 . . ?
O5M C5M H5MA 109.5 . . ?
O5M C5M H5MB 109.5 . . ?
O5M C5M H5MC 109.5 . . ?
H5MA C5M H5MB 109.5 . . ?
H5MA C5M H5MC 109.5 . . ?
H5MB C5M H5MC 109.5 . . ?
O6M C6M H6MA 109.5 . . ?
O6M C6M H6MB 109.5 . . ?
O6M C6M H6MC 109.5 . . ?
H6MA C6M H6MB 109.5 . . ?
H6MA C6M H6MC 109.5 . . ?
H6MB C6M H6MC 109.5 . . ?
O7M C7M H7MB 109.5 . . ?
O7M C7M H7MC 109.5 . . ?
O7M C7M H7MD 109.5 . . ?
H7MB C7M H7MC 109.5 . . ?
H7MB C7M H7MD 109.5 . . ?
H7MC C7M H7MD 109.5 . . ?
O8M C8M H8MA 109.5 . . ?
O8M C8M H8MB 109.5 . . ?
O8M C8M H8MC 109.5 . . ?
H8MA C8M H8MB 109.5 . . ?
H8MA C8M H8MC 109.5 . . ?
H8MB C8M H8MC 109.5 . . ?
O9M C9M H9MB 109.5 . . ?
O9M C9M H9MC 109.5 . . ?
O9M C9M H9MD 109.5 . . ?
H9MB C9M H9MC 109.5 . . ?
H9MB C9M H9MD 109.5 . . ?
H9MC C9M H9MD 109.5 . . ?
O10M C10M H10A 109.5 . . ?
O10M C10M H10B 109.5 . . ?
O10M C10M H10C 109.5 . . ?
H10A C10M H10B 109.5 . . ?
H10A C10M H10C 109.5 . . ?
H10B C10M H10C 109.5 . . ?
O11M C11M H11A 109.5 . . ?
O11M C11M H11B 109.5 . . ?
O11M C11M H11C 109.5 . . ?
H11A C11M H11B 109.5 . . ?
H11A C11M H11C 109.5 . . ?
H11B C11M H11C 109.5 . . ?
O12M C12M H12B 109.5 . . ?
O12M C12M H12C 109.5 . . ?
O12M C12M H12D 109.5 . . ?
H12B C12M H12C 109.5 . . ?
H12B C12M H12D 109.5 . . ?
H12C C12M H12D 109.5 . . ?
O4M C4N H4NA 109.5 . . ?
O4M C4N H4NB 109.5 . . ?
O4M C4N H4NC 109.5 . . ?
H4NA C4N H4NB 109.5 . . ?
H4NA C4N H4NC 109.5 . . ?
H4NB C4N H4NC 109.5 . . ?
O7M C7N H7NA 109.5 . . ?
O7M C7N H7NB 109.5 . . ?
O7M C7N H7NC 109.5 . . ?
H7NA C7N H7NB 109.5 . . ?
H7NA C7N H7NC 109.5 . . ?
H7NB C7N H7NC 109.5 . . ?
O9M C9N H9NA 109.5 . . ?
O9M C9N H9NB 109.5 . . ?
O9M C9N H9NC 109.5 . . ?
H9NA C9N H9NB 109.5 . . ?
H9NA C9N H9NC 109.5 . . ?
H9NB C9N H9NC 109.5 . . ?
O12M C12N H12E 109.5 . . ?
O12M C12N H12F 109.5 . . ?
O12M C12N H12G 109.5 . . ?
H12E C12N H12F 109.5 . . ?
H12E C12N H12G 109.5 . . ?
H12F C12N H12G 109.5 . . ?
C2SA O2S C2SB 68(5) . . ?
O2S C2SA C2SB 57(3) . . ?
O2S C2SB C2SA 56(3) . . ?

loop_
_geom_bond_atom_site_label_1
_geom_bond_atom_site_label_2
_geom_bond_distance
_geom_bond_site_symmetry_2
_geom_bond_publ_flag
Re1 C1 2.125(8) . ?
Re1 C2 2.094(9) . ?
Re1 C3 2.120(9) . ?
Re1 C4 2.097(10) 2_655 ?
Re1 C5 2.128(11) . ?
Re1 C6 2.129(10) . ?
Re1 C7 2.056(15) . ?
Re1 C8 2.077(14) . ?
Re2 C9 2.141(8) . ?
Re2 C10 2.106(10) . ?
Re2 C11 2.128(10) . ?
Re2 C12 2.105(10) . ?
Re2 C13 2.097(9) . ?
Re2 C14 2.124(10) . ?
Re2 C15 2.130(11) . ?
Re2 C16 2.121(11) . ?
Re3 C17 2.130(7) . ?
Re3 C18 2.100(9) . ?
Re3 C19 2.089(9) . ?
Re3 C20 2.117(9) . ?
Re3 C21 2.134(11) . ?
Re3 C22 2.116(10) . ?
Re3 C23 2.116(10) . ?
Re3 C24 2.097(9) . ?
W1 C1 2.125(8) . ?
W1 C2 2.094(9) . ?
W1 C3 2.120(9) . ?
W1 C4 2.097(10) 2_655 ?
W1 C5 2.128(11) . ?
W1 C6 2.129(10) . ?
W1 C7 2.056(15) . ?
W1 C8 2.077(14) . ?
W2 C9 2.141(8) . ?
W2 C10 2.106(10) . ?
W2 C11 2.128(10) . ?
W2 C12 2.105(10) . ?
W2 C13 2.097(9) . ?
W2 C14 2.124(10) . ?
W2 C15 2.130(11) . ?
W2 C16 2.121(11) . ?
W3 C17 2.130(7) . ?
W3 C18 2.100(9) . ?
W3 C19 2.089(9) . ?
W3 C20 2.117(9) . ?
W3 C21 2.134(11) . ?
W3 C22 2.116(10) . ?
W3 C23 2.116(10) . ?
W3 C24 2.097(9) . ?
Fe1 N1 1.952(7) 2_655 ?
Fe1 N1 1.952(7) . ?
Fe1 N9 1.954(7) 2_655 ?
Fe1 N9 1.954(7) . ?
Fe1 N17 1.943(6) . ?
Fe1 N17 1.943(6) 2_655 ?
Fe2 O1M 2.124(7) . ?
Fe2 O2M 2.140(7) . ?
Fe2 O3M 2.099(7) . ?
Fe2 N11 2.132(9) . ?
Fe2 N12 2.113(9) 2_655 ?
Fe2 N18 2.115(8) . ?
Fe3 O4M 2.136(8) . ?
Fe3 O5M 2.125(8) . ?
Fe3 O6M 2.101(7) . ?
Fe3 N5 2.159(10) 2_655 ?
Fe3 N13 2.123(8) . ?
Fe3 N21 2.097(8) 2_655 ?
Fe4 O7M 2.133(7) . ?
Fe4 O8M 2.116(7) . ?
Fe4 O9M 2.113(8) . ?
Fe4 N4 2.113(9) . ?
Fe4 N10 2.138(9) . ?
Fe4 N19 2.138(8) . ?
Fe5 O10M 2.116(6) . ?
Fe5 O11M 2.145(6) . ?
Fe5 O12M 2.113(7) . ?
Fe5 N2 2.133(8) . ?
Fe5 N3 2.133(8) 2_655 ?
Fe5 N20 2.137(8) . ?
O1M H1M 0.859(10) . ?
O1M C1M 1.423(14) . ?
O2M H2M 0.854(10) . ?
O2M C2M 1.480(14) . ?
O3M H3M 0.854(9) . ?
O3M C3M 1.415(13) . ?
O4M H4MA 0.855(10) . ?
O4M C4M 1.399(10) . ?
O4M H4M 0.86(2) . ?
O4M C4N 1.415(17) . ?
O5M H5M 0.851(11) . ?
O5M C5M 1.373(16) . ?
O6M H6M 0.853(10) . ?
O6M C6M 1.415(15) . ?
O7M H7M 0.873(10) . ?
O7M H7MA 0.85(2) . ?
O7M C7M 1.47(2) . ?
O7M C7N 1.38(3) . ?
O8M H8M 0.854(9) . ?
O8M C8M 1.414(13) . ?
O9M H9M 0.852(10) . ?
O9M H9MA 0.852(10) . ?
O9M C9M 1.453(18) . ?
O9M C9N 1.460(19) . ?
O10M H10M 0.856(10) . ?
O10M C10M 1.421(13) . ?
O11M H11M 0.855(9) . ?
O11M C11M 1.395(12) . ?
O12M H12M 0.873(10) . ?
O12M H12A 0.84(2) . ?
O12M C12M 1.43(3) . ?
O12M C12N 1.412(10) . ?
N1 C1 1.142(10) . ?
N2 C2 1.159(11) . ?
N3 C3 1.142(11) . ?
N4 C4 1.152(11) . ?
N5 C5 1.117(12) . ?
N6 C6 1.137(12) . ?
N7 C7 1.166(19) . ?
N8 C8 1.18(2) . ?
N9 C9 1.124(10) . ?
N10 C10 1.144(12) . ?
N11 C11 1.129(12) . ?
N12 C12 1.135(11) . ?
N13 C13 1.152(11) . ?
N14 C14 1.125(12) . ?
N15 C15 1.160(14) . ?
N16 C16 1.117(14) . ?
N17 C17 1.138(9) . ?
N18 C18 1.132(10) . ?
N19 C19 1.145(11) . ?
N20 C20 1.139(11) . ?
N21 C21 1.134(12) . ?
N22 C22 1.134(13) . ?
N23 C23 1.146(12) . ?
N24 C24 1.144(12) . ?
C1M H1MA 0.9800 . ?
C1M H1MB 0.9800 . ?
C1M H1MC 0.9800 . ?
C2M H2MA 0.9800 . ?
C2M H2MB 0.9800 . ?
C2M H2MC 0.9800 . ?
C3M H3MA 0.9800 . ?
C3M H3MB 0.9800 . ?
C3M H3MC 0.9800 . ?
C4M H4MB 0.9800 . ?
C4M H4MC 0.9800 . ?
C4M H4MD 0.9800 . ?
C5M H5MA 0.9800 . ?
C5M H5MB 0.9800 . ?
C5M H5MC 0.9800 . ?
C6M H6MA 0.9800 . ?
C6M H6MB 0.9800 . ?
C6M H6MC 0.9800 . ?
C7M H7MB 0.9800 . ?
C7M H7MC 0.9800 . ?
C7M H7MD 0.9800 . ?
C8M H8MA 0.9800 . ?
C8M H8MB 0.9800 . ?
C8M H8MC 0.9800 . ?
C9M H9MB 0.9800 . ?
C9M H9MC 0.9800 . ?
C9M H9MD 0.9800 . ?
C10M H10A 0.9800 . ?
C10M H10B 0.9800 . ?
C10M H10C 0.9800 . ?
C11M H11A 0.9800 . ?
C11M H11B 0.9800 . ?
C11M H11C 0.9800 . ?
C12M H12B 0.9800 . ?
C12M H12C 0.9800 . ?
C12M H12D 0.9800 . ?
C4N H4NA 0.9800 . ?
C4N H4NB 0.9800 . ?
C4N H4NC 0.9800 . ?
C7N H7NA 0.9800 . ?
C7N H7NB 0.9800 . ?
C7N H7NC 0.9800 . ?
C9N H9NA 0.9800 . ?
C9N H9NB 0.9800 . ?
C9N H9NC 0.9800 . ?
C12N H12E 0.9800 . ?
C12N H12F 0.9800 . ?
C12N H12G 0.9800 . ?
O1S C1SA 1.52(4) . ?
O1S C1SB 1.31(6) . ?
O2S C2SA 1.38(2) . ?
O2S C2SB 1.40(2) . ?
C2SA C2SB 1.55(11) . ?
O3S C3S 1.35(5) . ?
O4S C4S 1.330(17) . ?
O5S C5S 1.39(2) . ?
O6S C6S 1.33(3) . ?
O7S C7S 1.31(6) . ?
O8S C8S 1.40(2) . ?
O9S C9S 1.41(2) . ?
O10S C10S 1.404(19) . ?
O11S C11S 1.42(2) . ?
O12S C12S 1.39(2) . ?
O13S C13S 1.383(17) . ?
